data_2221554
loop_
_publ_author_name
'Jokiniemi, Jonna'
'Per\"aniemi, Sirpa'
'Veps\"al\"ainen, Jouko'
'Ahlgr\'en, Markku'

_publ_section_title
;
 Poly[[\m-aqua-aqua[\m~4~-ethyl
 (dichloromethylene)diphosphonato]sesquicalcium(II)] acetone
 hemisolvate 4.5-hydrate]
;
_journal_coeditor_code XU2487
_journal_issue 4
_journal_name_full 'Acta Crystallographica Section E'
_journal_page_first m436
_journal_page_last m437
_journal_paper_doi 10.1107/S1600536809010150
_journal_volume 65
_journal_year 2009
_chemical_formula_iupac '[Ca3 (C3 H5 Cl2 O6 P2)2 (H2 O)2]2, C3 H6 O, 9H2 O'
_chemical_formula_moiety 'C6 H18 Ca3 Cl4 O16 P4, C3 H6 O, 9(H2 O)'
_chemical_formula_sum 'C9 H42 Ca3 Cl4 O26 P4'
_chemical_formula_weight 952.34
_chemical_name_systematic
;
Poly[[\m-aqua-aqua[\m~4~-ethyl
(dichloromethylene)diphosphonato]sesquicalcium(II)] acetone hemisolvate
4.5-hydrate]
;
_space_group_IT_number 15
_symmetry_cell_setting monoclinic
_symmetry_space_group_name_Hall '-C 2yc'
_symmetry_space_group_name_H-M 'C 1 2/c 1'
_atom_sites_solution_hydrogens geom
_atom_sites_solution_primary direct
_atom_sites_solution_secondary difmap
_audit_creation_method SHELXL-97
_cell_angle_alpha 90.00
_cell_angle_beta 103.1070(10)
_cell_angle_gamma 90.00
_cell_formula_units_Z 4
_cell_length_a 31.2205(3)
_cell_length_b 10.15460(10)
_cell_length_c 11.65100(10)
_cell_measurement_reflns_used 31118
_cell_measurement_temperature 150(2)
_cell_measurement_theta_max 28.01
_cell_measurement_theta_min 2.68
_cell_volume 3597.51(6)
_computing_cell_refinement 'DENZO/SCALEPACK (Otwinowski & Minor, 1997)'
_computing_data_collection 'COLLECT (Nonius, 1997)'
_computing_data_reduction 'DENZO/SCALEPACK (Otwinowski & Minor, 1997)'
_computing_molecular_graphics 'DIAMOND (Brandenburg, 2005)'
_computing_publication_material 'SHELXL97 (Sheldrick, 2008)'
_computing_structure_refinement 'SHELXL97 (Sheldrick, 2008)'
_computing_structure_solution 'SHELXS97 (Sheldrick, 2008)'
_diffrn_ambient_temperature 150(2)
_diffrn_measured_fraction_theta_full 0.966
_diffrn_measured_fraction_theta_max 0.966
_diffrn_measurement_device_type 'Nonius KappaCCD'
_diffrn_measurement_method '\f scans, and \w scans with \k offsets'
_diffrn_radiation_monochromator graphite
_diffrn_radiation_source 'fine-focus sealed tube'
_diffrn_radiation_type MoK\a
_diffrn_radiation_wavelength 0.71073
_diffrn_reflns_av_R_equivalents 0.0554
_diffrn_reflns_av_sigmaI/netI 0.0287
_diffrn_reflns_limit_h_max 40
_diffrn_reflns_limit_h_min -40
_diffrn_reflns_limit_k_max 13
_diffrn_reflns_limit_k_min -13
_diffrn_reflns_limit_l_max 15
_diffrn_reflns_limit_l_min -14
_diffrn_reflns_number 31118
_diffrn_reflns_theta_full 28.01
_diffrn_reflns_theta_max 28.01
_diffrn_reflns_theta_min 2.68
_diffrn_standards_interval_count 0
_diffrn_standards_interval_time 0
_diffrn_standards_number 0
_exptl_absorpt_coefficient_mu 1.023
_exptl_absorpt_correction_T_max 0.9048
_exptl_absorpt_correction_T_min 0.8233
_exptl_absorpt_correction_type multi-scan
_exptl_absorpt_process_details '(XPREP in SHELXTL; Sheldrick, 2008)'
_exptl_crystal_colour colourless
_exptl_crystal_density_diffrn 1.758
_exptl_crystal_density_method 'not measured'
_exptl_crystal_description needle
_exptl_crystal_F_000 1968
_exptl_crystal_size_max 0.25
_exptl_crystal_size_mid 0.15
_exptl_crystal_size_min 0.10
_refine_diff_density_max 0.469
_refine_diff_density_min -0.584
_refine_ls_extinction_method none
_refine_ls_goodness_of_fit_ref 1.098
_refine_ls_hydrogen_treatment constr
_refine_ls_matrix_type full
_refine_ls_number_parameters 213
_refine_ls_number_reflns 4209
_refine_ls_number_restraints 0
_refine_ls_restrained_S_all 1.098
_refine_ls_R_factor_all 0.0400
_refine_ls_R_factor_gt 0.0303
_refine_ls_shift/su_max 0.001
_refine_ls_shift/su_mean 0.000
_refine_ls_structure_factor_coef Fsqd
_refine_ls_weighting_details 'calc w=1/[\s^2^(Fo^2^)+(0.02P)^2^+12P] where P=(Fo^2^+2Fc^2^)/3'
_refine_ls_weighting_scheme calc
_refine_ls_wR_factor_gt 0.0687
_refine_ls_wR_factor_ref 0.0728
_reflns_number_gt 3617
_reflns_number_total 4209
_reflns_threshold_expression I>2\s(I)
_cod_data_source_file xu2487.cif
_cod_data_source_block I
_cod_depositor_comments
;

2019-11-03
Z value and formula fixed to values more according to usual
chemical conventions.                 miguel
;
_cod_original_formula_weight 476.17
_cod_original_formula_moiety 'C3 H9 Ca1.50 Cl2 O8 P2, 0.5(C3 H6 O), 4.5(H2 O)'
_cod_original_formula_iupac '[Ca1.5 (C3 H5 Cl2 O6 P2) (H2 O)2], 0.5C3 H6 O, 4.5H2 O'
_cod_original_formula_units_Z 8
_cod_original_sg_symbol_H-M 'C 2/c'
_cod_original_formula_sum 'C4.50 H21 Ca1.50 Cl2 O13 P2'
_cod_database_code 2221554
_cod_database_fobs_code 2221554

loop_
_symmetry_equiv_pos_as_xyz
'x, y, z'
'-x, y, -z+1/2'
'x+1/2, y+1/2, z'
'-x+1/2, y+1/2, -z+1/2'
'-x, -y, -z'
'x, -y, z-1/2'
'-x+1/2, -y+1/2, -z'
'x+1/2, -y+1/2, z-1/2'

loop_
_atom_site_type_symbol
_atom_site_label
_atom_site_fract_x
_atom_site_fract_y
_atom_site_fract_z
_atom_site_U_iso_or_equiv
_atom_site_adp_type
_atom_site_calc_flag
_atom_site_refinement_flags
_atom_site_occupancy
_atom_site_disorder_assembly
_atom_site_disorder_group
Ca Ca1 0.2500 0.2500 0.0000 0.00999(12) Uani d S 1 . .
Ca Ca2 0.248223(14) 0.12782(4) 0.36375(3) 0.00930(9) Uani d . 1 . .
Cl Cl1 0.129792(17) -0.08747(5) 0.13650(4) 0.01375(11) Uani d . 1 . .
Cl Cl2 0.137474(18) 0.01918(5) -0.08762(4) 0.01548(11) Uani d . 1 . .
P P1 0.218448(17) -0.04904(5) 0.08794(4) 0.00900(11) Uani d . 1 . .
P P2 0.160183(17) 0.18410(5) 0.12307(5) 0.00960(11) Uani d . 1 . .
O O1 0.28281(5) 0.23098(14) 0.20444(12) 0.0126(3) Uani d . 1 . .
H H1A 0.2911 0.3217 0.2318 0.015 Uiso calc R 1 . .
H H1B 0.3108 0.1830 0.2091 0.015 Uiso calc R 1 . .
O O2 0.32098(5) 0.03608(14) 0.41612(13) 0.0129(3) Uani d . 1 . .
H H2A 0.3353 0.0476 0.3639 0.019 Uiso d R 1 . .
H H2B 0.3198 -0.0467 0.4244 0.019 Uiso d R 1 . .
O O3 0.36311(5) 0.09774(16) 0.24321(14) 0.0178(3) Uani d . 1 . .
H H3A 0.3899 0.1215 0.2683 0.027 Uiso d R 1 . .
H H3B 0.3643 0.0198 0.2163 0.027 Uiso d R 1 . .
O O4 0.13454(5) 0.36331(16) 0.37057(14) 0.0180(3) Uani d . 1 . .
H H4A 0.1472 0.3000 0.3430 0.027 Uiso d R 1 . .
H H4B 0.1530 0.3864 0.4332 0.027 Uiso d R 1 . .
O O5 0.05044(6) 0.30916(18) 0.41409(16) 0.0269(4) Uani d . 1 . .
H H5A 0.0775 0.3154 0.4142 0.040 Uiso d R 1 . .
H H5B 0.0476 0.3118 0.4851 0.040 Uiso d R 1 . .
O O6 0.05040(6) 0.32700(17) 0.66254(16) 0.0238(4) Uani d . 1 . .
H H6A 0.0405 0.2579 0.6883 0.036 Uiso d R 1 . .
H H6B 0.0285 0.3765 0.6374 0.036 Uiso d R 1 . .
O O7 0.0000 0.4816(2) 0.2500 0.0224(5) Uani d S 1 . .
H H7 0.0189 0.4385 0.2985 0.034 Uiso d R 1 . .
O O8 0.0000 0.1357(2) 0.7500 0.0265(6) Uani d S 1 . .
O O11 0.24121(5) 0.03290(14) 0.00999(12) 0.0107(3) Uani d . 1 . .
O O12 0.23607(5) -0.03674(14) 0.21857(12) 0.0108(3) Uani d . 1 . .
O O13 0.21597(5) -0.18636(14) 0.04307(12) 0.0103(3) Uani d . 1 . .
O O21 0.18181(5) 0.26929(14) 0.04781(13) 0.0116(3) Uani d . 1 . .
O O22 0.17957(5) 0.18469(14) 0.25168(12) 0.0115(3) Uani d . 1 . .
O O23 0.10987(5) 0.21652(15) 0.10779(13) 0.0132(3) Uani d . 1 . .
C C1 0.16168(7) 0.0176(2) 0.06555(17) 0.0104(4) Uani d . 1 . .
C C21 0.08235(8) 0.2669(2) 0.0003(2) 0.0196(5) Uani d . 1 . .
H H21A 0.0615 0.1982 -0.0384 0.024 Uiso calc R 1 . .
H H21B 0.1006 0.2944 -0.0548 0.024 Uiso calc R 1 . .
C C22 0.05800(9) 0.3813(3) 0.0325(3) 0.0292(6) Uani d . 1 . .
H H22A 0.0416 0.3541 0.0911 0.044 Uiso calc R 1 . .
H H22B 0.0374 0.4143 -0.0380 0.044 Uiso calc R 1 . .
H H22C 0.0788 0.4511 0.0656 0.044 Uiso calc R 1 . .
C C2 0.0000 0.0182(3) 0.7500 0.0228(7) Uani d S 1 . .
C C3 -0.02303(10) -0.0568(3) 0.8273(3) 0.0394(7) Uani d . 1 . .
H H3C -0.0317 0.0033 0.8837 0.059 Uiso calc R 1 . .
H H3D -0.0033 -0.1244 0.8701 0.059 Uiso calc R 1 . .
H H3E -0.0493 -0.0990 0.7791 0.059 Uiso calc R 1 . .

loop_
_atom_site_aniso_label
_atom_site_aniso_U_11
_atom_site_aniso_U_22
_atom_site_aniso_U_33
_atom_site_aniso_U_12
_atom_site_aniso_U_13
_atom_site_aniso_U_23
Ca1 0.0143(3) 0.0066(3) 0.0097(3) -0.0003(2) 0.0041(2) 0.0006(2)
Ca2 0.0130(2) 0.00660(18) 0.00840(19) -0.00024(15) 0.00261(15) 0.00003(14)
Cl1 0.0156(2) 0.0112(2) 0.0157(3) -0.00233(19) 0.00603(19) 0.00042(18)
Cl2 0.0205(3) 0.0151(2) 0.0094(2) 0.0024(2) 0.00041(19) -0.00142(18)
P1 0.0129(3) 0.0059(2) 0.0088(3) 0.00034(19) 0.00368(19) 0.00012(18)
P2 0.0122(3) 0.0072(2) 0.0097(3) 0.00102(19) 0.0030(2) 0.00008(18)
O1 0.0177(8) 0.0088(7) 0.0112(7) -0.0003(6) 0.0030(6) -0.0011(5)
O2 0.0160(7) 0.0083(7) 0.0154(8) -0.0001(6) 0.0054(6) 0.0010(6)
O3 0.0171(8) 0.0164(8) 0.0199(8) 0.0005(6) 0.0045(6) 0.0000(6)
O4 0.0205(8) 0.0176(8) 0.0152(8) 0.0029(6) 0.0027(6) -0.0036(6)
O5 0.0227(9) 0.0291(10) 0.0296(10) -0.0008(8) 0.0074(7) -0.0014(8)
O6 0.0200(9) 0.0214(9) 0.0297(10) -0.0012(7) 0.0053(7) 0.0032(7)
O7 0.0205(12) 0.0243(13) 0.0216(12) 0.000 0.0032(10) 0.000
O8 0.0306(14) 0.0174(12) 0.0344(15) 0.000 0.0130(11) 0.000
O11 0.0159(7) 0.0068(7) 0.0109(7) 0.0000(6) 0.0057(6) 0.0007(5)
O12 0.0146(7) 0.0086(7) 0.0092(7) 0.0005(6) 0.0027(6) -0.0010(5)
O13 0.0137(7) 0.0072(7) 0.0103(7) 0.0009(5) 0.0030(6) -0.0011(5)
O21 0.0155(7) 0.0068(7) 0.0135(7) 0.0009(6) 0.0052(6) 0.0003(5)
O22 0.0146(7) 0.0095(7) 0.0102(7) 0.0017(6) 0.0025(6) -0.0010(5)
O23 0.0130(7) 0.0128(7) 0.0138(7) 0.0040(6) 0.0031(6) 0.0019(6)
C1 0.0134(10) 0.0085(9) 0.0095(10) -0.0008(8) 0.0031(8) 0.0006(7)
C21 0.0190(11) 0.0221(12) 0.0155(11) 0.0052(9) -0.0009(9) 0.0015(9)
C22 0.0262(13) 0.0223(13) 0.0356(15) 0.0100(11) -0.0002(11) 0.0030(11)
C2 0.0166(16) 0.0189(17) 0.033(2) 0.000 0.0050(14) 0.000
C3 0.0362(16) 0.0276(15) 0.061(2) 0.0062(13) 0.0253(15) 0.0149(14)

loop_
_atom_type_symbol
_atom_type_description
_atom_type_scat_dispersion_real
_atom_type_scat_dispersion_imag
_atom_type_scat_source
C C 0.0033 0.0016 'International Tables Vol C Tables 4.2.6.8 and 6.1.1.4'
H H 0.0000 0.0000 'International Tables Vol C Tables 4.2.6.8 and 6.1.1.4'
O O 0.0106 0.0060 'International Tables Vol C Tables 4.2.6.8 and 6.1.1.4'
P P 0.1023 0.0942 'International Tables Vol C Tables 4.2.6.8 and 6.1.1.4'
Cl Cl 0.1484 0.1585 'International Tables Vol C Tables 4.2.6.8 and 6.1.1.4'
Ca Ca 0.2262 0.3064 'International Tables Vol C Tables 4.2.6.8 and 6.1.1.4'

loop_
_geom_angle_atom_site_label_1
_geom_angle_atom_site_label_2
_geom_angle_atom_site_label_3
_geom_angle_site_symmetry_1
_geom_angle_site_symmetry_3
_geom_angle
_geom_angle_publ_flag
O21 Ca1 O21 7 . 180.00(6) ?
O21 Ca1 O11 7 . 93.40(5) ?
O21 Ca1 O11 . . 86.60(5) ?
O21 Ca1 O11 7 7 86.60(5) ?
O21 Ca1 O11 . 7 93.40(5) ?
O11 Ca1 O11 . 7 180.00(8) ?
O21 Ca1 O1 7 7 88.67(5) ?
O21 Ca1 O1 . 7 91.33(5) ?
O11 Ca1 O1 . 7 95.88(5) ?
O11 Ca1 O1 7 7 84.12(5) ?
O21 Ca1 O1 7 . 91.33(5) ?
O21 Ca1 O1 . . 88.67(5) ?
O11 Ca1 O1 . . 84.12(5) ?
O11 Ca1 O1 7 . 95.88(5) ?
O1 Ca1 O1 7 . 180.00(11) ?
O21 Ca1 P2 7 7 19.02(4) ?
O21 Ca1 P2 . 7 160.98(4) ?
O11 Ca1 P2 . 7 109.33(4) ?
O11 Ca1 P2 7 7 70.67(4) ?
O1 Ca1 P2 7 7 77.10(4) ?
O1 Ca1 P2 . 7 102.90(4) ?
O21 Ca1 P2 7 . 160.98(4) ?
O21 Ca1 P2 . . 19.02(4) ?
O11 Ca1 P2 . . 70.67(4) ?
O11 Ca1 P2 7 . 109.33(4) ?
O1 Ca1 P2 7 . 102.90(4) ?
O1 Ca1 P2 . . 77.10(4) ?
P2 Ca1 P2 7 . 180.000(18) ?
O21 Ca1 P1 7 7 70.24(4) ?
O21 Ca1 P1 . 7 109.76(4) ?
O11 Ca1 P1 . 7 160.29(4) ?
O11 Ca1 P1 7 7 19.71(4) ?
O1 Ca1 P1 7 7 73.49(4) ?
O1 Ca1 P1 . 7 106.51(4) ?
P2 Ca1 P1 7 7 52.709(12) ?
P2 Ca1 P1 . 7 127.291(12) ?
O21 Ca1 P1 7 . 109.76(4) ?
O21 Ca1 P1 . . 70.24(4) ?
O11 Ca1 P1 . . 19.71(4) ?
O11 Ca1 P1 7 . 160.29(4) ?
O1 Ca1 P1 7 . 106.51(4) ?
O1 Ca1 P1 . . 73.49(4) ?
P2 Ca1 P1 7 . 127.291(12) ?
P2 Ca1 P1 . . 52.709(12) ?
P1 Ca1 P1 7 . 180.000(17) ?
O21 Ca1 Ca2 7 6 76.36(4) ?
O21 Ca1 Ca2 . 6 103.64(4) ?
O11 Ca1 Ca2 . 6 27.57(4) ?
O11 Ca1 Ca2 7 6 152.43(4) ?
O1 Ca1 Ca2 7 6 74.12(4) ?
O1 Ca1 Ca2 . 6 105.88(4) ?
P2 Ca1 Ca2 7 6 87.845(10) ?
P2 Ca1 Ca2 . 6 92.155(10) ?
P1 Ca1 Ca2 7 6 133.342(10) ?
P1 Ca1 Ca2 . 6 46.658(10) ?
O21 Ca1 Ca2 7 4 103.64(4) ?
O21 Ca1 Ca2 . 4 76.36(4) ?
O11 Ca1 Ca2 . 4 152.43(4) ?
O11 Ca1 Ca2 7 4 27.57(4) ?
O1 Ca1 Ca2 7 4 105.88(4) ?
O1 Ca1 Ca2 . 4 74.12(4) ?
P2 Ca1 Ca2 7 4 92.155(10) ?
P2 Ca1 Ca2 . 4 87.845(10) ?
P1 Ca1 Ca2 7 4 46.658(10) ?
P1 Ca1 Ca2 . 4 133.342(10) ?
Ca2 Ca1 Ca2 6 4 180.000(14) ?
O22 Ca2 O13 . 4 110.21(5) ?
O22 Ca2 O2 . . 160.19(5) ?
O13 Ca2 O2 4 . 82.51(5) ?
O22 Ca2 O12 . . 78.08(5) ?
O13 Ca2 O12 4 . 153.36(5) ?
O2 Ca2 O12 . . 84.02(5) ?
O22 Ca2 O11 . 6_556 110.33(5) ?
O13 Ca2 O11 4 6_556 109.29(5) ?
O2 Ca2 O11 . 6_556 77.85(5) ?
O12 Ca2 O11 . 6_556 90.09(5) ?
O22 Ca2 O1 . . 88.74(5) ?
O13 Ca2 O1 4 . 76.76(5) ?
O2 Ca2 O1 . . 79.26(5) ?
O12 Ca2 O1 . . 78.20(5) ?
O11 Ca2 O1 6_556 . 155.24(5) ?
O22 Ca2 O13 . 6_556 85.30(5) ?
O13 Ca2 O13 4 6_556 70.81(6) ?
O2 Ca2 O13 . 6_556 113.76(5) ?
O12 Ca2 O13 . 6_556 135.83(5) ?
O11 Ca2 O13 6_556 6_556 57.92(5) ?
O1 Ca2 O13 . 6_556 142.51(5) ?
O22 Ca2 P1 . 6_556 97.16(4) ?
O13 Ca2 P1 4 6_556 91.17(4) ?
O2 Ca2 P1 . 6_556 97.71(4) ?
O12 Ca2 P1 . 6_556 113.39(4) ?
O11 Ca2 P1 6_556 6_556 29.16(3) ?
O1 Ca2 P1 . 6_556 167.82(4) ?
O13 Ca2 P1 6_556 6_556 28.85(3) ?
O22 Ca2 P1 . 4 93.51(4) ?
O13 Ca2 P1 4 4 19.85(4) ?
O2 Ca2 P1 . 4 95.43(4) ?
O12 Ca2 P1 . 4 142.04(4) ?
O11 Ca2 P1 6_556 4 127.05(4) ?
O1 Ca2 P1 . 4 64.53(3) ?
O13 Ca2 P1 6_556 4 78.92(3) ?
P1 Ca2 P1 6_556 4 104.321(16) ?
O22 Ca2 P2 . . 18.06(4) ?
O13 Ca2 P2 4 . 116.57(4) ?
O2 Ca2 P2 . . 142.41(4) ?
O12 Ca2 P2 . . 64.50(4) ?
O11 Ca2 P2 6_556 . 119.83(4) ?
O1 Ca2 P2 . . 74.77(4) ?
O13 Ca2 P2 6_556 . 103.35(3) ?
P1 Ca2 P2 6_556 . 112.947(18) ?
P1 Ca2 P2 4 . 97.378(15) ?
O22 Ca2 Ca2 . 7_556 98.51(4) ?
O13 Ca2 Ca2 4 7_556 37.50(4) ?
O2 Ca2 Ca2 . 7_556 100.60(4) ?
O12 Ca2 Ca2 . 7_556 169.12(4) ?
O11 Ca2 Ca2 6_556 7_556 81.36(4) ?
O1 Ca2 Ca2 . 7_556 112.23(4) ?
O13 Ca2 Ca2 6_556 7_556 33.30(3) ?
P1 Ca2 Ca2 6_556 7_556 56.443(13) ?
P1 Ca2 Ca2 4 7_556 47.877(12) ?
P2 Ca2 Ca2 . 7_556 114.135(18) ?
O22 Ca2 Ca1 . 4_545 112.14(4) ?
O13 Ca2 Ca1 4 4_545 127.37(4) ?
O2 Ca2 Ca1 . 4_545 67.31(4) ?
O12 Ca2 Ca1 . 4_545 66.62(4) ?
O11 Ca2 Ca1 6_556 4_545 25.39(3) ?
O1 Ca2 Ca1 . 4_545 132.96(4) ?
O13 Ca2 Ca1 6_556 4_545 82.95(3) ?
P1 Ca2 Ca1 6_556 4_545 54.110(11) ?
P1 Ca2 Ca1 4 4_545 147.146(14) ?
P2 Ca2 Ca1 . 4_545 113.429(13) ?
Ca2 Ca2 Ca1 7_556 4_545 105.887(14) ?
O22 Ca2 H2A . . 146.7 ?
O13 Ca2 H2A 4 . 82.8 ?
O2 Ca2 H2A . . 15.8 ?
O12 Ca2 H2A . . 78.1 ?
O11 Ca2 H2A 6_556 . 92.6 ?
O1 Ca2 H2A . . 63.8 ?
O13 Ca2 H2A 6_556 . 127.9 ?
P1 Ca2 H2A 6_556 . 113.6 ?
P1 Ca2 H2A 4 . 91.1 ?
P2 Ca2 H2A . . 128.7 ?
Ca2 Ca2 H2A 7_556 . 108.8 ?
Ca1 Ca2 H2A 4_545 . 78.7 ?
O22 Ca2 H2B . . 151.6 ?
O13 Ca2 H2B 4 . 97.1 ?
O2 Ca2 H2B . . 16.4 ?
O12 Ca2 H2B . . 73.8 ?
O11 Ca2 H2B 6_556 . 65.8 ?
O1 Ca2 H2B . . 89.9 ?
O13 Ca2 H2B 6_556 . 112.0 ?
P1 Ca2 H2B 6_556 . 89.9 ?
P1 Ca2 H2B 4 . 111.4 ?
P2 Ca2 H2B . . 137.6 ?
Ca2 Ca2 H2B 7_556 . 108.2 ?
Ca1 Ca2 H2B 4_545 . 51.7 ?
H2A Ca2 H2B . . 27.5 ?
O13 P1 O12 . . 114.38(8) .
O13 P1 O11 . . 107.30(8) .
O12 P1 O11 . . 116.49(8) .
O13 P1 C1 . . 108.70(9) ?
O12 P1 C1 . . 103.32(9) ?
O11 P1 C1 . . 106.05(9) ?
O13 P1 Ca2 . 6 57.15(6) ?
O12 P1 Ca2 . 6 140.52(6) ?
O11 P1 Ca2 . 6 50.37(6) ?
C1 P1 Ca2 . 6 116.00(7) ?
O12 P1 Ca2 . 4_545 83.46(6) ?
O11 P1 Ca2 . 4_545 116.94(6) ?
C1 P1 Ca2 . 4_545 127.72(7) ?
Ca2 P1 Ca2 6 4_545 75.679(16) ?
O13 P1 Ca1 . . 136.36(6) ?
O12 P1 Ca1 . . 99.53(6) ?
C1 P1 Ca1 . . 87.98(6) ?
Ca2 P1 Ca1 6 . 79.232(14) ?
Ca2 P1 Ca1 4_545 . 142.808(18) ?
O22 P2 O21 . . 117.03(9) .
O22 P2 O23 . . 106.35(8) .
O21 P2 O23 . . 112.56(8) .
O22 P2 C1 . . 109.66(9) ?
O21 P2 C1 . . 105.54(9) ?
O23 P2 C1 . . 105.09(9) ?
O22 P2 Ca1 . . 103.43(6) ?
O23 P2 Ca1 . . 141.89(6) ?
C1 P2 Ca1 . . 86.38(7) ?
O21 P2 Ca2 . . 100.78(6) ?
O23 P2 Ca2 . . 134.96(6) ?
C1 P2 Ca2 . . 93.57(7) ?
Ca1 P2 Ca2 . . 78.603(13) ?
Ca1 O1 Ca2 . . 126.86(6) ?
Ca1 O1 H1A . . 105.6 ?
Ca2 O1 H1A . . 105.6 ?
Ca1 O1 H1B . . 105.6 ?
Ca2 O1 H1B . . 105.6 ?
H1A O1 H1B . . 106.1 ?
Ca2 O2 H2A . . 112.9 ?
Ca2 O2 H2B . . 110.5 ?
H2A O2 H2B . . 105.3 ?
H3A O3 H3B . . 105.4 ?
H4A O4 H4B . . 104.4 ?
H5A O5 H5B . . 108.6 ?
H6A O6 H6B . . 106.6 ?
P1 O11 Ca1 . . 130.70(8) ?
P1 O11 Ca2 . 6 100.46(7) ?
Ca1 O11 Ca2 . 6 127.05(6) ?
P1 O12 Ca2 . . 138.76(9) ?
P1 O13 Ca2 . 4_545 127.93(8) ?
P1 O13 Ca2 . 6 94.01(7) ?
Ca2 O13 Ca2 4_545 6 109.19(6) ?
P2 O21 Ca1 . . 130.53(8) ?
P2 O22 Ca2 . . 133.01(9) ?
C21 O23 P2 . . 123.71(14) ?
Cl2 C1 Cl1 . . 108.43(11) .
Cl2 C1 P1 . . 108.63(11) ?
Cl1 C1 P1 . . 109.34(11) ?
Cl2 C1 P2 . . 108.74(11) ?
Cl1 C1 P2 . . 108.71(11) ?
P1 C1 P2 . . 112.90(11) .
O23 C21 C22 . . 107.30(19) ?
O23 C21 H21A . . 110.3 ?
C22 C21 H21A . . 110.3 ?
O23 C21 H21B . . 110.3 ?
C22 C21 H21B . . 110.3 ?
H21A C21 H21B . . 108.5 ?
C21 C22 H22A . . 109.5 ?
C21 C22 H22B . . 109.5 ?
H22A C22 H22B . . 109.5 ?
C21 C22 H22C . . 109.5 ?
H22A C22 H22C . . 109.5 ?
H22B C22 H22C . . 109.5 ?
O8 C2 C3 . 2_556 120.89(17) ?
O8 C2 C3 . . 120.89(17) ?
C3 C2 C3 2_556 . 118.2(3) ?
C2 C3 H3C . . 109.5 ?
C2 C3 H3D . . 109.5 ?
H3C C3 H3D . . 109.5 ?
C2 C3 H3E . . 109.5 ?
H3C C3 H3E . . 109.5 ?
H3D C3 H3E . . 109.5 ?

loop_
_geom_bond_atom_site_label_1
_geom_bond_atom_site_label_2
_geom_bond_site_symmetry_2
_geom_bond_distance
_geom_bond_publ_flag
Ca1 O1 7 2.3778(14) .
Ca1 O1 . 2.3778(14) y
Ca1 O11 . 2.2278(14) y
Ca1 O11 7 2.2278(14) ?
Ca1 O21 7 2.3279(15) .
Ca1 O21 . 2.3279(15) y
Ca1 P2 7 3.4915(5) ?
Ca1 P2 . 3.4915(5) ?
Ca1 P1 7 3.4204(5) ?
Ca1 P1 . 3.4204(5) ?
Ca1 Ca2 6 4.1476(4) ?
Ca1 Ca2 4 4.1476(4) ?
Ca2 O1 . 2.5726(15) y
Ca2 O2 . 2.4024(15) y
Ca2 O11 6_556 2.4049(15) y
Ca2 O12 . 2.3466(14) y
Ca2 O13 4 2.3320(15) y
Ca2 O13 6_556 2.5858(15) y
Ca2 O22 . 2.3158(15) y
Ca2 P1 6_556 3.0705(6) ?
Ca2 P1 4 3.4498(6) ?
Ca2 P2 . 3.4999(7) ?
Ca2 Ca2 7_556 4.0111(8) ?
Ca2 Ca1 4_545 4.1476(4) ?
Ca2 H2A . 2.8382 ?
Ca2 H2B . 2.8142 ?
Cl1 C1 . 1.785(2) ?
Cl2 C1 . 1.773(2) ?
P1 O13 . 1.4851(15) .
P1 O12 . 1.5016(15) .
P1 O11 . 1.5216(15) .
P1 C1 . 1.860(2) .
P1 Ca2 6 3.0705(6) ?
P1 Ca2 4_545 3.4498(6) ?
P2 O22 . 1.4834(15) .
P2 O21 . 1.4972(15) .
P2 O23 . 1.5750(15) .
P2 C1 . 1.823(2) .
O1 H1A . 0.9900 ?
O1 H1B . 0.9900 ?
O2 H2A . 0.8414 ?
O2 H2B . 0.8477 ?
O3 H3A . 0.8560 ?
O3 H3B . 0.8554 ?
O4 H4A . 0.8541 ?
O4 H4B . 0.8536 ?
O5 H5A . 0.8468 ?
O5 H5B . 0.8525 ?
O6 H6A . 0.8481 ?
O6 H6B . 0.8448 ?
O7 H7 . 0.8416 ?
O8 C2 . 1.193(4) ?
O11 Ca2 6 2.4049(15) ?
O13 Ca2 4_545 2.3320(15) ?
O13 Ca2 6 2.5858(15) ?
O23 C21 . 1.442(3) ?
C21 C22 . 1.482(3) ?
C21 H21A . 0.9900 ?
C21 H21B . 0.9900 ?
C22 H22A . 0.9800 ?
C22 H22B . 0.9800 ?
C22 H22C . 0.9800 ?
C2 C3 2_556 1.484(3) ?
C2 C3 . 1.484(3) ?
C3 H3C . 0.9800 ?
C3 H3D . 0.9800 ?
C3 H3E . 0.9800 ?

loop_
_geom_hbond_atom_site_label_D
_geom_hbond_atom_site_label_H
_geom_hbond_atom_site_label_A
_geom_hbond_site_symmetry_A
_geom_hbond_distance_DH
_geom_hbond_distance_HA
_geom_hbond_distance_DA
_geom_hbond_angle_DHA
O1 H1B O3 . 0.99 1.81 2.794(2) 170.7
O1 H1A O12 4 0.99 1.83 2.637(2) 136.6
O2 H2A O3 . 0.84 1.88 2.717(2) 171.5
O2 H2B O21 4_545 0.85 1.90 2.746(2) 176.8
O3 H3A O6 7_556 0.86 1.93 2.782(2) 175.4
O3 H3B O4 4_545 0.86 1.89 2.734(2) 169.3
O4 H4A O22 . 0.85 2.00 2.841(2) 166.2
O4 H4B O2 7_556 0.85 1.93 2.754(2) 162.5
O5 H5A O4 . 0.85 2.02 2.838(2) 162.6
O5 H5B O6 . 0.85 2.05 2.901(3) 171.4
O6 H6A O8 . 0.85 2.02 2.831(2) 160.5
O6 H6B O7 5_566 0.84 2.26 2.832(2) 124.8
O7 H7 O5 . 0.84 1.98 2.799(2) 165.6
